data_9001253
loop_
_publ_author_name
'Kingma, K. J.'
'Downs, J. W.'

_publ_section_title
;
 Crystal-structure analysis of a birefringent andradite
;
_journal_name_full 'American Mineralogist'
_journal_page_first 1307
_journal_page_last 1316
_journal_volume 74
_journal_year 1989
_chemical_formula_sum 'Ca3 Fe1.885 O12 Si3'
_chemical_name_mineral Andradite
_space_group_IT_number 2
_symmetry_space_group_name_Hall '-P 1 (-1/2*x+1/2*y+1/2*z,1/2*x-1/2*y+1/2*z,1/2*x+1/2*y-1/2*z)'
_symmetry_space_group_name_H-M 'I -1'
_cell_angle_alpha 90
_cell_angle_beta 90
_cell_angle_gamma 90
_cell_length_a 12.048
_cell_length_b 12.048
_cell_length_c 12.048
_cell_formula_units_Z 8
_cell_volume 1748.819
_database_code_amcsd 0001281
_exptl_crystal_density_diffrn 3.811
_cod_original_formula_sum 'Ca3 Fe1.885 Si3 O12'
_cod_database_code 9001253

loop_
_space_group_symop_operation_xyz
x,y,z
1/2+x,1/2+y,1/2+z
-x,-y,-z
1/2-x,1/2-y,1/2-z

loop_
_atom_site_aniso_label
_atom_site_aniso_U_11
_atom_site_aniso_U_22
_atom_site_aniso_U_33
_atom_site_aniso_U_12
_atom_site_aniso_U_13
_atom_site_aniso_U_23
Ca1 0.00441 0.00735 0.00662 0.00074 -0.00147 0.00074
Ca2 0.00735 0.00515 0.00735 0.00000 0.00000 0.00000
Ca3 0.00588 0.00882 0.00515 0.00074 0.00147 -0.00221
Ca4 0.00368 0.00735 0.00515 -0.00147 0.00221 0.00000
Ca5 0.00588 0.00368 0.00588 0.00147 -0.00074 0.00000
Ca6 0.00662 0.00588 0.00294 0.00000 0.00000 0.00147
Fe1 0.00515 0.00588 0.00441 -0.00074 0.00000 -0.00074
Fe2 0.00294 0.00368 0.00662 0.00221 -0.00147 -0.00074
Fe3 0.00588 0.00441 0.00294 -0.00074 -0.00074 0.00074
Fe4 0.00294 0.00441 0.00221 0.00074 0.00147 0.00074
Fe5 0.00515 0.00515 0.00588 -0.00074 -0.00147 0.00000
Fe6 0.00441 0.00662 0.00221 -0.00221 0.00074 0.00221
Fe7 0.00368 0.00441 0.00515 0.00221 0.00000 -0.00074
Fe8 0.00588 0.00515 0.00368 0.00074 0.00074 -0.00074
Si1 0.00294 0.00515 0.00515 0.00000 0.00074 -0.00147
Si2 0.00368 0.00515 0.00588 0.00147 0.00000 -0.00221
Si3 0.00588 0.00588 0.00368 0.00074 -0.00147 0.00147
Si4 0.00662 0.00588 0.00588 0.00000 -0.00221 0.00000
Si5 0.00735 0.00588 0.00368 -0.00221 -0.00147 0.00221
Si6 0.00368 0.00515 0.00588 0.00074 0.00074 -0.00147

loop_
_atom_site_label
_atom_site_fract_x
_atom_site_fract_y
_atom_site_fract_z
_atom_site_occupancy
_atom_site_U_iso_or_equiv
Ca1 0.12510 0.00010 0.24980 1.00000 ?
Ca2 0.24960 0.12520 0.00010 1.00000 ?
Ca3 -0.00010 0.24980 0.12520 1.00000 ?
Ca4 0.62500 0.00010 0.25010 1.00000 ?
Ca5 0.24990 0.62500 -0.00010 1.00000 ?
Ca6 0.00000 0.25000 0.62510 1.00000 ?
Fe1 0.00000 0.00000 0.00000 0.88000 ?
Fe2 0.00000 0.50000 0.50000 0.99000 ?
Fe3 0.50000 0.00000 0.50000 0.91000 ?
Fe4 0.50000 0.50000 0.00000 0.98000 ?
Fe5 0.25000 0.25000 0.25000 0.89000 ?
Fe6 0.25000 0.75000 0.75000 0.92000 ?
Fe7 0.75000 0.25000 0.75000 0.98000 ?
Fe8 0.75000 0.75000 0.25000 0.99000 ?
Si1 0.37510 0.00000 0.25010 1.00000 ?
Si2 0.24970 0.37510 -0.00010 1.00000 ?
Si3 -0.00010 0.24980 0.37510 1.00000 ?
Si4 0.87500 0.00050 0.24960 1.00000 ?
Si5 0.24960 0.87530 0.00000 1.00000 ?
Si6 -0.00010 0.24980 0.87550 1.00000 ?
O1 0.03910 0.04900 0.65560 1.00000 0.00519
O2 0.53910 0.45230 0.34510 1.00000 0.00646
O3 0.96040 0.54930 0.84460 1.00000 0.00481
O4 0.46120 0.95190 0.15500 1.00000 0.00583
O5 0.65510 0.03830 0.04950 1.00000 0.00519
O6 0.15530 0.46120 0.95160 1.00000 0.00595
O7 0.34500 0.53930 0.45160 1.00000 0.00697
O8 0.84420 0.96070 0.54910 1.00000 0.00494
O9 0.04900 0.65490 0.03960 1.00000 0.00570
O10 0.54860 0.84480 0.96000 1.00000 0.00545
O11 0.95070 0.15550 0.46070 1.00000 0.00633
O12 0.45190 0.34490 0.53960 1.00000 0.00646
O13 0.28910 0.90570 0.29890 1.00000 0.00608
O14 0.78940 0.59500 0.70210 1.00000 0.00646
O15 0.71010 0.40580 0.20100 1.00000 0.00671
O16 0.21090 0.09480 0.79830 1.00000 0.00507
O17 0.29890 0.28870 0.90550 1.00000 0.00608
O18 0.79900 0.21070 0.09430 1.00000 0.00494
O19 0.70130 0.79000 0.59460 1.00000 0.00671
O20 0.20120 0.71070 0.40590 1.00000 0.00659
O21 0.90520 0.29950 0.28850 1.00000 0.00659
O22 0.40490 0.20150 0.71140 1.00000 0.00659
O23 0.09430 0.79910 0.21070 1.00000 0.00595
O24 0.59470 0.70180 0.78940 1.00000 0.00633

loop_
_cod_related_entry_id
_cod_related_entry_database
_cod_related_entry_code
1 AMCSD 0001281
